data_9016482
loop_
_publ_author_name
'Gatta, G. D.'
'McIntyre, G. J.'
'Swanson, J. G.'
'Jacobsen, S. D.'

_publ_section_title
;
 Minerals in cement chemistry: A single-crystal neutron diffraction and
 Raman spectroscopic study of thaumasite, Ca3Si(OH)6(CO3)(SO4)*12H2O
 Note: T = 301 K
;
_journal_name_full 'American Mineralogist'
_journal_page_first 1060
_journal_page_last 1069
_journal_paper_doi 10.2138/am.2012.4058
_journal_volume 97
_journal_year 2012
_chemical_compound_source Synthetic
_chemical_formula_sum 'C H30 Ca3 O25 S Si'
_chemical_name_mineral Thaumasite
_space_group_IT_number 173
_symmetry_space_group_name_Hall 'P 6c'
_symmetry_space_group_name_H-M 'P 63'
_cell_angle_alpha 90
_cell_angle_beta 90
_cell_angle_gamma 120
_cell_length_a 11.0545
_cell_length_b 11.0545
_cell_length_c 10.4131
_cell_formula_units_Z 2
_cell_volume 1102.018
_database_code_amcsd 0019078
_exptl_crystal_density_diffrn 1.876
_cod_original_formula_sum 'Ca3 Si C S O25 H30'
_cod_database_code 9016482

loop_
_space_group_symop_operation_xyz
x,y,z
x-y,x,1/2+z
-y,x-y,z
-x,-y,1/2+z
-x+y,-x,z
y,-x+y,1/2+z

loop_
_atom_site_aniso_label
_atom_site_aniso_U_11
_atom_site_aniso_U_22
_atom_site_aniso_U_33
_atom_site_aniso_U_12
_atom_site_aniso_U_13
_atom_site_aniso_U_23
Ca 0.00830 0.01130 0.00740 0.00550 -0.00230 -0.00400
C 0.01200 0.01200 0.02500 0.00600 0.00000 0.00000
S 0.01200 0.01200 0.00500 0.00600 0.00000 0.00000
O1 0.01350 0.01700 0.04200 0.00400 -0.00700 -0.00400
O2 0.02200 0.01300 0.02200 0.00500 0.00000 0.00100
O3 0.01700 0.02000 0.02800 0.01200 -0.00200 0.00800
O4 0.01100 0.01400 0.02000 0.00300 0.00000 -0.00800
O5 0.01200 0.01700 0.03100 0.00800 0.00000 -0.00100
O6 0.01100 0.02300 0.02300 0.00600 0.00300 0.00100
O7 0.01000 0.00900 0.00400 0.00600 0.00100 -0.00200
O8 0.00800 0.00600 0.00900 0.00000 0.00200 -0.00200
O9 0.02000 0.02000 0.01500 0.01000 0.00000 0.00000
H74 0.01400 0.01700 0.03900 -0.00100 -0.00200 -0.00100
H83 0.02300 0.02400 0.01300 0.00600 -0.01200 -0.00600
H12 0.03800 0.02900 0.05400 0.01900 0.00600 0.00100
H19 0.02100 0.03900 0.05100 0.01100 -0.00800 -0.00300
H25 0.03900 0.02900 0.02000 0.02000 0.01200 0.00400
H26 0.03800 0.02700 0.04000 0.00600 0.01100 -0.00600
H35 0.02600 0.02000 0.04700 0.01100 0.00100 0.00700
H36 0.03000 0.03400 0.03400 0.01100 -0.00300 0.00000
H45 0.01400 0.02500 0.03900 -0.00300 0.00600 -0.00900
H46 0.02000 0.03800 0.03900 0.01900 0.00500 -0.00800

loop_
_atom_site_label
_atom_site_fract_x
_atom_site_fract_y
_atom_site_fract_z
_atom_site_U_iso_or_equiv
Ca 0.19510 0.98850 0.25280 0.00870
Si 0.00000 0.00000 0.00540 0.00440
C 0.33333 0.66667 0.46430 0.01610
S 0.33333 0.66667 0.98460 0.09400
O1 0.39160 0.22860 0.25440 0.02580
O2 0.26160 0.40300 0.25410 0.02070
O3 0.00260 0.34100 0.07430 0.02040
O4 0.02400 0.34710 0.43420 0.01610
O5 0.20120 0.62300 0.46060 0.01990
O6 0.19260 0.62390 0.03400 0.02000
O7 0.13040 0.12540 0.10730 0.00690
O8 0.13080 0.12430 0.39910 0.00940
O9 0.33333 0.66667 0.84680 0.00180
H74 0.21370 0.19380 0.06160 0.02700
H83 0.20960 0.19600 0.44420 0.02200
H12 0.36630 0.30000 0.25320 0.03900
H19 0.48850 0.27060 0.27510 0.03900
H25 0.30080 0.46600 0.17930 0.02800
H26 0.29630 0.46250 0.32880 0.03900
H35 0.07310 0.43510 0.05780 0.03200
H36 -0.08530 0.33640 0.04930 0.03500
H45 0.09940 0.44780 0.44560 0.03200
H46 -0.06210 0.34890 0.45620 0.03000

loop_
_cod_related_entry_id
_cod_related_entry_database
_cod_related_entry_code
1 AMCSD 0019078
